data_2230217
loop_
_publ_author_name
'Vasin, Victor A.'
'Bolusheva, Irina Yu.'
'Neverov, Vyacheslav A.'
'Somov, Nikolai V.'

_publ_section_title
;
 Methyl
 <i>c</i>-1-cyano-<i>t</i>-2-methylsulfonyl-3-phenylcyclopropanecarboxylate
;
_journal_coeditor_code AA2006
_journal_issue 6
_journal_name_full 'Acta Crystallographica Section E'
_journal_page_first o1504
_journal_paper_doi 10.1107/S1600536811016370
_journal_volume 67
_journal_year 2011
_chemical_formula_iupac 'C13 H13 N O4 S'
_chemical_formula_moiety 'C13 H13 N O4 S'
_chemical_formula_sum 'C13 H13 N O4 S'
_chemical_formula_weight 279.3
_chemical_name_systematic
;
Methyl
<i>c</i>-1-cyano-<i>t</i>-2-methylsulfonyl-3-phenylcyclopropanecarboxylate
;
_space_group_IT_number 33
_symmetry_cell_setting orthorhombic
_symmetry_space_group_name_Hall 'P 2c -2n'
_symmetry_space_group_name_H-M 'P n a 21'
_atom_sites_solution_hydrogens geom
_atom_sites_solution_primary direct
_atom_sites_solution_secondary difmap
_cell_angle_alpha 90
_cell_angle_beta 90
_cell_angle_gamma 90
_cell_formula_units_Z 4
_cell_length_a 10.7323(4)
_cell_length_b 20.0790(6)
_cell_length_c 6.2663(2)
_cell_measurement_reflns_used 10874
_cell_measurement_temperature 293(2)
_cell_measurement_theta_max 32.9082
_cell_measurement_theta_min 3.399
_cell_volume 1350.35(8)
_computing_cell_refinement
;
CrysAlis PRO (Oxford Diffraction, 2010)
;
_computing_data_collection
;
CrysAlis PRO (Oxford Diffraction, 2010)
;
_computing_data_reduction
;
CrysAlis PRO (Oxford Diffraction, 2010)
;
_computing_molecular_graphics 'PLATON (Spek, 2009)'
_computing_publication_material 'publCIF (Westrip 2010)'
_computing_structure_refinement 'SHELXL97 (Sheldrick, 2008)'
_computing_structure_solution 'SHELXS97 (Sheldrick, 2008)'
_diffrn_ambient_temperature 293(2)
_diffrn_detector_area_resol_mean 16.0302
_diffrn_measured_fraction_theta_full 0.998
_diffrn_measured_fraction_theta_max 0.998
_diffrn_measurement_device_type 'Xcalibur, Sapphire3, Gemini'
_diffrn_measurement_method '\w scans'
_diffrn_radiation_monochromator graphite
_diffrn_radiation_type MoK\a
_diffrn_radiation_wavelength 0.71073
_diffrn_reflns_av_R_equivalents 0.0255
_diffrn_reflns_limit_h_max 14
_diffrn_reflns_limit_h_min -14
_diffrn_reflns_limit_k_max 26
_diffrn_reflns_limit_k_min -26
_diffrn_reflns_limit_l_max 8
_diffrn_reflns_limit_l_min -8
_diffrn_reflns_number 21704
_diffrn_reflns_theta_full 28.28
_diffrn_reflns_theta_max 28.28
_diffrn_reflns_theta_min 3.41
_exptl_absorpt_coefficient_mu 0.249
_exptl_absorpt_correction_T_max 1
_exptl_absorpt_correction_T_min 0.96389
_exptl_absorpt_correction_type multi-scan
_exptl_absorpt_process_details
;
(CrysAlis PRO; Oxford Diffraction, 2010)
;
_exptl_crystal_colour colorless
_exptl_crystal_density_diffrn 1.374
_exptl_crystal_density_method 'not measured'
_exptl_crystal_description prism
_exptl_crystal_F_000 584
_exptl_crystal_size_max 0.1982
_exptl_crystal_size_mid 0.1495
_exptl_crystal_size_min 0.1207
_refine_diff_density_max 0.233
_refine_diff_density_min -0.139
_refine_ls_abs_structure_details
;
Flack (1983), 1523 Friedel pairs
;
_refine_ls_abs_structure_Flack 0.05(5)
_refine_ls_extinction_method none
_refine_ls_goodness_of_fit_ref 0.975
_refine_ls_hydrogen_treatment constr
_refine_ls_matrix_type full
_refine_ls_number_parameters 172
_refine_ls_number_reflns 3353
_refine_ls_number_restraints 1
_refine_ls_restrained_S_all 0.974
_refine_ls_R_factor_all 0.0353
_refine_ls_R_factor_gt 0.0308
_refine_ls_shift/su_max 0
_refine_ls_shift/su_mean 0
_refine_ls_structure_factor_coef Fsqd
_refine_ls_weighting_details 'calc w=1/[\s^2^(Fo^2^)+(0.0559P)^2^] where P=(Fo^2^+2Fc^2^)/3'
_refine_ls_weighting_scheme calc
_refine_ls_wR_factor_gt 0.0763
_refine_ls_wR_factor_ref 0.078
_reflns_number_gt 3044
_reflns_number_total 3353
_reflns_threshold_expression I>2\s(I)
_cod_data_source_file aa2006.cif
_cod_data_source_block I
_cod_database_code 2230217
_cod_database_fobs_code 2230217

loop_
_symmetry_equiv_pos_as_xyz
'x, y, z'
'-x, -y, z+1/2'
'x+1/2, -y+1/2, z'
'-x+1/2, y+1/2, z+1/2'

loop_
_atom_site_type_symbol
_atom_site_label
_atom_site_fract_x
_atom_site_fract_y
_atom_site_fract_z
_atom_site_U_iso_or_equiv
_atom_site_adp_type
_atom_site_calc_flag
_atom_site_refinement_flags
_atom_site_occupancy
_atom_site_symmetry_multiplicity
_atom_site_disorder_assembly
_atom_site_disorder_group
S S1 0.29436(2) 0.295171(11) 0.76310(4) 0.04011(6) Uani d . 1 1 . .
O O1 -0.01457(7) 0.35848(4) 1.05436(11) 0.04777(19) Uani d . 1 1 . .
O O2 0.27636(12) 0.27721(5) 0.98035(16) 0.0874(4) Uani d . 1 1 . .
O O3 0.41644(8) 0.29350(4) 0.67581(19) 0.0666(3) Uani d . 1 1 . .
O O4 0.16184(7) 0.38091(4) 1.22923(10) 0.04745(19) Uani d . 1 1 . .
N N1 -0.03319(10) 0.47196(5) 0.65545(16) 0.0532(3) Uani d . 1 1 . .
C C1 -0.07127(13) 0.33421(7) 1.2490(2) 0.0652(3) Uani d . 1 1 . .
H H1A -0.1541 0.3188 1.2191 0.098 Uiso calc R 1 1 . .
H H1B -0.0749 0.3696 1.3519 0.098 Uiso calc R 1 1 . .
H H1C -0.0225 0.2982 1.3052 0.098 Uiso calc R 1 1 . .
C C2 0.04443(9) 0.44609(4) 0.74669(15) 0.0345(2) Uani d . 1 1 . .
C C3 0.20022(12) 0.24604(6) 0.5992(3) 0.0643(4) Uani d . 1 1 . .
H H3A 0.1166 0.2460 0.6533 0.097 Uiso calc R 1 1 . .
H H3B 0.2317 0.2013 0.5971 0.097 Uiso calc R 1 1 . .
H H3C 0.2007 0.2638 0.4569 0.097 Uiso calc R 1 1 . .
C C4 0.14145(8) 0.41098(4) 0.86151(14) 0.02960(19) Uani d . 1 1 . .
C C5 0.10008(9) 0.38160(5) 1.07244(13) 0.0337(2) Uani d . 1 1 . .
C C6 0.28383(11) 0.51912(5) 0.55263(17) 0.0454(3) Uani d . 1 1 . .
H H6 0.2305 0.4930 0.4707 0.054 Uiso calc R 1 1 . .
C C7 0.40648(13) 0.61805(6) 0.5922(2) 0.0642(4) Uani d . 1 1 . .
H H7 0.4357 0.6582 0.5376 0.077 Uiso calc R 1 1 . .
C C8 0.31902(8) 0.49822(4) 0.75425(17) 0.0354(2) Uani d . 1 1 . .
C C9 0.44182(12) 0.59803(6) 0.7918(2) 0.0617(4) Uani d . 1 1 . .
H H9 0.4947 0.6247 0.8726 0.074 Uiso calc R 1 1 . .
C C10 0.27718(8) 0.43416(5) 0.85051(15) 0.0327(2) Uani d . 1 1 . .
H H10 0.3262 0.4211 0.9757 0.039 Uiso calc R 1 1 . .
C C11 0.23653(9) 0.37605(5) 0.71750(14) 0.0319(2) Uani d . 1 1 . .
H H11 0.2267 0.3868 0.5659 0.038 Uiso calc R 1 1 . .
C C12 0.39901(11) 0.53807(5) 0.8741(2) 0.0475(3) Uani d . 1 1 . .
H H12 0.4238 0.5245 1.0095 0.057 Uiso calc R 1 1 . .
C C13 0.32830(14) 0.57925(6) 0.4726(2) 0.0600(3) Uani d . 1 1 . .
H H13 0.3047 0.5932 0.3369 0.072 Uiso calc R 1 1 . .

loop_
_atom_site_aniso_label
_atom_site_aniso_U_11
_atom_site_aniso_U_22
_atom_site_aniso_U_33
_atom_site_aniso_U_12
_atom_site_aniso_U_13
_atom_site_aniso_U_23
S1 0.03721(11) 0.03399(9) 0.04912(13) 0.00838(9) 0.00024(12) 0.00378(12)
O1 0.0483(4) 0.0622(4) 0.0328(3) -0.0185(3) -0.0033(3) 0.0071(3)
O2 0.1419(10) 0.0668(5) 0.0534(5) 0.0470(6) 0.0050(6) 0.0223(5)
O3 0.0311(4) 0.0541(4) 0.1144(8) 0.0099(3) 0.0021(4) 0.0004(5)
O4 0.0514(4) 0.0653(4) 0.0257(3) -0.0055(4) -0.0068(3) 0.0087(3)
N1 0.0513(5) 0.0676(6) 0.0406(4) 0.0219(5) -0.0035(4) 0.0105(4)
C1 0.0665(7) 0.0860(8) 0.0431(6) -0.0335(6) 0.0020(6) 0.0121(6)
C2 0.0395(4) 0.0375(4) 0.0265(4) 0.0062(3) 0.0006(4) -0.0002(4)
C3 0.0489(7) 0.0460(6) 0.0982(10) -0.0072(5) -0.0028(7) -0.0096(7)
C4 0.0331(4) 0.0326(4) 0.0230(4) 0.0039(3) -0.0016(4) 0.0010(3)
C5 0.0418(5) 0.0348(4) 0.0245(4) 0.0006(4) -0.0005(4) 0.0006(4)
C6 0.0544(6) 0.0414(5) 0.0404(5) -0.0058(5) 0.0006(5) 0.0068(4)
C7 0.0624(7) 0.0420(5) 0.0882(9) -0.0070(6) 0.0216(7) 0.0101(6)
C8 0.0339(4) 0.0359(4) 0.0365(4) 0.0011(3) 0.0024(4) -0.0001(5)
C9 0.0505(6) 0.0458(5) 0.0888(10) -0.0107(5) 0.0006(7) -0.0115(6)
C10 0.0318(4) 0.0376(5) 0.0286(4) 0.0012(4) -0.0045(4) 0.0035(4)
C11 0.0328(4) 0.0343(4) 0.0287(4) 0.0064(4) -0.0018(3) 0.0028(3)
C12 0.0440(5) 0.0464(5) 0.0521(6) -0.0034(5) -0.0037(5) -0.0062(5)
C13 0.0739(8) 0.0492(6) 0.0569(7) 0.0020(6) 0.0098(6) 0.0166(6)

loop_
_atom_type_symbol
_atom_type_description
_atom_type_scat_dispersion_real
_atom_type_scat_dispersion_imag
_atom_type_scat_source
S S 0.1246 0.1234 'International Tables Vol C Tables 4.2.6.8 and 6.1.1.4'
O O 0.0106 0.006 'International Tables Vol C Tables 4.2.6.8 and 6.1.1.4'
N N 0.0061 0.0033 'International Tables Vol C Tables 4.2.6.8 and 6.1.1.4'
C C 0.0033 0.0016 'International Tables Vol C Tables 4.2.6.8 and 6.1.1.4'
H H 0 0 'International Tables Vol C Tables 4.2.6.8 and 6.1.1.4'

loop_
_geom_angle_atom_site_label_1
_geom_angle_atom_site_label_2
_geom_angle_atom_site_label_3
_geom_angle_site_symmetry_1
_geom_angle_site_symmetry_3
_geom_angle
_geom_angle_publ_flag
O3 S1 O2 . . 119.22(7) ?
O3 S1 C3 . . 107.09(6) ?
O2 S1 C3 . . 109.97(8) ?
O3 S1 C11 . . 106.52(5) ?
O2 S1 C11 . . 109.95(5) ?
C3 S1 C11 . . 102.80(5) ?
C5 O1 C1 . . 115.97(8) ?
O1 C1 H1A . . 109.5 ?
O1 C1 H1B . . 109.5 ?
H1A C1 H1B . . 109.5 ?
O1 C1 H1C . . 109.5 ?
H1A C1 H1C . . 109.5 ?
H1B C1 H1C . . 109.5 ?
N1 C2 C4 . . 178.08(10) ?
S1 C3 H3A . . 109.5 ?
S1 C3 H3B . . 109.5 ?
H3A C3 H3B . . 109.5 ?
S1 C3 H3C . . 109.5 ?
H3A C3 H3C . . 109.5 ?
H3B C3 H3C . . 109.5 ?
C2 C4 C5 . . 114.35(8) ?
C2 C4 C10 . . 120.90(8) ?
C5 C4 C10 . . 115.90(8) ?
C2 C4 C11 . . 114.14(8) ?
C5 C4 C11 . . 122.09(7) ?
C10 C4 C11 . . 58.60(6) ?
O4 C5 O1 . . 126.04(9) ?
O4 C5 C4 . . 124.35(9) ?
O1 C5 C4 . . 109.60(7) ?
C8 C6 C13 . . 119.89(11) ?
C8 C6 H6 . . 120.1 ?
C13 C6 H6 . . 120.1 ?
C9 C7 C13 . . 120.25(12) ?
C9 C7 H7 . . 119.9 ?
C13 C7 H7 . . 119.9 ?
C6 C8 C12 . . 119.08(9) ?
C6 C8 C10 . . 123.31(9) ?
C12 C8 C10 . . 117.60(10) ?
C7 C9 C12 . . 120.20(12) ?
C7 C9 H9 . . 119.9 ?
C12 C9 H9 . . 119.9 ?
C8 C10 C11 . . 122.32(9) ?
C8 C10 C4 . . 124.58(8) ?
C11 C10 C4 . . 60.74(6) ?
C8 C10 H10 . . 113.2 ?
C11 C10 H10 . . 113.2 ?
C4 C10 H10 . . 113.2 ?
C10 C11 C4 . . 60.66(6) ?
C10 C11 S1 . . 121.66(7) ?
C4 C11 S1 . . 124.13(6) ?
C10 C11 H11 . . 113.5 ?
C4 C11 H11 . . 113.5 ?
S1 C11 H11 . . 113.5 ?
C9 C12 C8 . . 120.13(12) ?
C9 C12 H12 . . 119.9 ?
C8 C12 H12 . . 119.9 ?
C7 C13 C6 . . 120.45(13) ?
C7 C13 H13 . . 119.8 ?
C6 C13 H13 . . 119.8 ?

loop_
_geom_bond_atom_site_label_1
_geom_bond_atom_site_label_2
_geom_bond_site_symmetry_2
_geom_bond_distance
_geom_bond_publ_flag
S1 O3 . 1.4202(9) ?
S1 O2 . 1.4215(10) ?
S1 C3 . 1.7462(14) ?
S1 C11 . 1.7619(9) ?
O1 C5 . 1.3199(12) ?
O1 C1 . 1.4477(14) ?
O4 C5 . 1.1853(11) ?
N1 C2 . 1.1360(13) ?
C1 H1A . 0.9600 ?
C1 H1B . 0.9600 ?
C1 H1C . 0.9600 ?
C2 C4 . 1.4488(12) ?
C3 H3A . 0.9600 ?
C3 H3B . 0.9600 ?
C3 H3C . 0.9600 ?
C4 C5 . 1.5140(12) ?
C4 C10 . 1.5308(13) ?
C4 C11 . 1.5320(12) ?
C6 C8 . 1.3838(15) ?
C6 C13 . 1.3918(17) ?
C6 H6 . 0.9300 ?
C7 C9 . 1.367(2) ?
C7 C13 . 1.368(2) ?
C7 H7 . 0.9300 ?
C8 C12 . 1.3934(15) ?
C8 C10 . 1.4899(13) ?
C9 C12 . 1.3879(16) ?
C9 H9 . 0.9300 ?
C10 C11 . 1.4988(13) ?
C10 H10 . 0.9800 ?
C11 H11 . 0.9800 ?
C12 H12 . 0.9300 ?
C13 H13 . 0.9300 ?
